data_4506612
loop_
_publ_author_name
'Landenberger, Kira B.'
'Matzger, Adam J.'

_publ_section_title
;
 Cocrystals of 1,3,5,7-Tetranitro-1,3,5,7-tetrazacyclooctane (HMX)
;
_journal_issue 7
_journal_name_full 'Crystal Growth &amp; Design'
_journal_page_first 3603
_journal_paper_doi 10.1021/cg3004245
_journal_volume 12
_journal_year 2012
_chemical_formula_moiety 'C4 H8 N8 O8, C6 H6 F N'
_chemical_formula_sum 'C10 H14 F N9 O8'
_chemical_formula_weight 407.30
_chemical_name_common 'HMX - 4-fluoroaniline'
_chemical_name_systematic
; 
 1,3,5,7-tetranitro-1,3,5,7-tetraza-cyclooctane - 4-fluoroaniline
;
_space_group_IT_number 19
_symmetry_cell_setting orthorhombic
_symmetry_Int_Tables_number 19
_symmetry_space_group_name_Hall 'P 2ac 2ab'
_symmetry_space_group_name_H-M 'P 21 21 21'
_atom_sites_solution_hydrogens geom
_atom_sites_solution_primary direct
_atom_sites_solution_secondary difmap
_audit_creation_method SHELXL-97
_cell_angle_alpha 90.00
_cell_angle_beta 90.00
_cell_angle_gamma 90.00
_cell_formula_units_Z 4
_cell_length_a 7.7156(5)
_cell_length_b 11.2114(6)
_cell_length_c 18.5392(12)
_cell_measurement_reflns_used 9531
_cell_measurement_temperature 95(2)
_cell_measurement_theta_max 68.27
_cell_measurement_theta_min 3.94
_cell_volume 1603.69(17)
_computing_cell_refinement PROCESS-AUTO
_computing_data_collection PROCESS-AUTO
_computing_data_reduction PROCESS
_computing_molecular_graphics 'CrystalStructure 4.0 (Rigaku, 2009)'
_computing_publication_material 'CrystalStructure 4.0 (Rigaku, 2009)'
_computing_structure_refinement 'SHELXL-97 (Sheldrick, 1997)'
_computing_structure_solution 'SHELXS-97 (Sheldrick, 1990)'
_diffrn_ambient_temperature 95(2)
_diffrn_measured_fraction_theta_full 0.988
_diffrn_measured_fraction_theta_max 0.988
_diffrn_measurement_device_type 'Rigaku R-AXIS RAPID imaging plate'
_diffrn_measurement_method \w
_diffrn_radiation_monochromator graphite
_diffrn_radiation_source 'fine-focus sealed tube'
_diffrn_radiation_type CuK\a
_diffrn_radiation_wavelength 1.54187
_diffrn_reflns_av_R_equivalents 0.0216
_diffrn_reflns_av_sigmaI/netI 0.0150
_diffrn_reflns_limit_h_max 9
_diffrn_reflns_limit_h_min -7
_diffrn_reflns_limit_k_max 13
_diffrn_reflns_limit_k_min -13
_diffrn_reflns_limit_l_max 22
_diffrn_reflns_limit_l_min -22
_diffrn_reflns_number 18089
_diffrn_reflns_theta_full 68.24
_diffrn_reflns_theta_max 68.24
_diffrn_reflns_theta_min 4.61
_diffrn_standards_number 0
_exptl_absorpt_coefficient_mu 1.346
_exptl_absorpt_correction_T_max 0.9358
_exptl_absorpt_correction_T_min 0.8340
_exptl_absorpt_correction_type multi-scan
_exptl_absorpt_process_details
;
    Higashi, T. (1995). Program for Absorption Correction.
    Rigaku Corporation, Tokyo, Japan.
;
_exptl_crystal_colour colorless
_exptl_crystal_density_diffrn 1.687
_exptl_crystal_density_method 'not measured'
_exptl_crystal_description prism
_exptl_crystal_F_000 840
_exptl_crystal_size_max 0.14
_exptl_crystal_size_mid 0.14
_exptl_crystal_size_min 0.05
_refine_diff_density_max 0.160
_refine_diff_density_min -0.161
_refine_diff_density_rms 0.036
_refine_ls_abs_structure_details 'twin racemate, Flack H D (1983), Acta Cryst. A39, 876-881'
_refine_ls_extinction_method none
_refine_ls_goodness_of_fit_ref 1.077
_refine_ls_hydrogen_treatment refall
_refine_ls_matrix_type full
_refine_ls_number_parameters 310
_refine_ls_number_reflns 2903
_refine_ls_number_restraints 0
_refine_ls_restrained_S_all 1.077
_refine_ls_R_factor_all 0.0248
_refine_ls_R_factor_gt 0.0237
_refine_ls_shift/su_max 0.000
_refine_ls_shift/su_mean 0.000
_refine_ls_structure_factor_coef Fsqd
_refine_ls_weighting_details 'calc w=1/[\s^2^(Fo^2^)+(0.0283P)^2^+0.3991P] where P=(Fo^2^+2Fc^2^)/3'
_refine_ls_weighting_scheme calc
_refine_ls_wR_factor_gt 0.0584
_refine_ls_wR_factor_ref 0.0588
_reflns_number_gt 2782
_reflns_number_total 2903
_reflns_threshold_expression >2sigma(I)
_cod_duplicate_entry 4506300
_cod_data_source_file cg3004245_si_002.cif
_cod_data_source_block HMX_4fluoan
_cod_original_cell_volume 1603.68(17)
_cod_database_code 4506612

loop_
_symmetry_equiv_pos_as_xyz
'x, y, z'
'x+1/2, -y+1/2, -z'
'-x, y+1/2, -z+1/2'
'-x+1/2, -y, z+1/2'

loop_
_atom_site_label
_atom_site_type_symbol
_atom_site_fract_x
_atom_site_fract_y
_atom_site_fract_z
_atom_site_U_iso_or_equiv
_atom_site_adp_type
_atom_site_occupancy
_atom_site_symmetry_multiplicity
_atom_site_calc_flag
F1 F 1.12233(13) -0.10175(9) -0.01633(5) 0.0347(2) Uani 1 1 d
O1 O 0.42304(15) 0.28254(9) 0.29877(6) 0.0245(3) Uani 1 1 d
O2 O 0.42493(14) 0.28044(9) 0.18170(6) 0.0232(2) Uani 1 1 d
O3 O 0.78300(15) 0.27058(9) 0.11889(6) 0.0268(3) Uani 1 1 d
O4 O 1.04042(15) 0.19062(10) 0.12499(7) 0.0295(3) Uani 1 1 d
O5 O 1.26513(15) 0.01847(10) 0.18695(6) 0.0277(3) Uani 1 1 d
O6 O 1.26395(15) -0.00742(11) 0.30278(7) 0.0340(3) Uani 1 1 d
O7 O 1.04860(16) 0.18785(11) 0.34842(7) 0.0313(3) Uani 1 1 d
O8 O 0.79761(16) 0.27808(10) 0.35073(6) 0.0286(3) Uani 1 1 d
N1 N 0.58636(14) 0.14862(9) 0.24158(6) 0.0149(2) Uani 1 1 d
N2 N 0.47101(15) 0.24225(10) 0.24066(7) 0.0177(3) Uani 1 1 d
N3 N 0.81138(16) 0.08653(11) 0.16038(6) 0.0153(3) Uani 1 1 d
N4 N 0.88272(18) 0.18827(11) 0.13315(7) 0.0203(3) Uani 1 1 d
N5 N 1.01308(15) -0.01005(10) 0.24325(7) 0.0190(3) Uani 1 1 d
N6 N 1.19189(15) 0.00185(10) 0.24429(7) 0.0221(3) Uani 1 1 d
N7 N 0.80954(16) 0.08577(10) 0.32442(6) 0.0156(3) Uani 1 1 d
N8 N 0.88982(18) 0.19018(12) 0.34245(7) 0.0216(3) Uani 1 1 d
N9 N 0.4566(2) 0.07699(15) 0.00580(8) 0.0296(3) Uani 1 1 d
C1 C 0.62598(19) 0.08697(13) 0.17461(7) 0.0142(3) Uani 1 1 d
C2 C 0.9240(2) -0.01532(13) 0.17435(8) 0.0167(3) Uani 1 1 d
C3 C 0.9187(2) -0.01794(14) 0.31073(8) 0.0177(3) Uani 1 1 d
C4 C 0.6245(2) 0.09089(13) 0.31047(8) 0.0149(3) Uani 1 1 d
C5 C 0.6227(2) 0.03069(14) -0.00258(8) 0.0216(3) Uani 1 1 d
C6 C 0.6600(2) -0.08657(14) 0.01842(8) 0.0231(3) Uani 1 1 d
C7 C 0.8267(2) -0.13146(14) 0.01364(8) 0.0242(3) Uani 1 1 d
C8 C 0.9567(2) -0.05812(14) -0.01158(8) 0.0237(3) Uani 1 1 d
C9 C 0.9258(2) 0.05807(14) -0.03306(8) 0.0229(4) Uani 1 1 d
C10 C 0.7586(2) 0.10190(13) -0.02805(8) 0.0222(3) Uani 1 1 d
H1 H 0.378(3) 0.0277(19) 0.0100(11) 0.038(6) Uiso 1 1 d
H1A H 0.595(2) 0.0047(15) 0.1779(8) 0.011(4) Uiso 1 1 d
H1B H 0.567(2) 0.1188(14) 0.1349(9) 0.016(4) Uiso 1 1 d
H2 H 0.423(3) 0.131(2) -0.0232(12) 0.047(6) Uiso 1 1 d
H2A H 0.847(2) -0.0849(13) 0.1757(7) 0.007(4) Uiso 1 1 d
H2B H 1.008(2) -0.0197(14) 0.1373(9) 0.014(4) Uiso 1 1 d
H3A H 1.001(2) -0.0248(15) 0.3488(9) 0.019(4) Uiso 1 1 d
H3B H 0.844(2) -0.0861(14) 0.3079(8) 0.012(4) Uiso 1 1 d
H4A H 0.565(2) 0.1313(14) 0.3498(9) 0.018(4) Uiso 1 1 d
H4B H 0.589(2) 0.0112(15) 0.3086(9) 0.013(4) Uiso 1 1 d
H6 H 0.576(2) -0.1340(15) 0.0358(9) 0.023(4) Uiso 1 1 d
H7 H 0.850(3) -0.2122(19) 0.0284(11) 0.040(5) Uiso 1 1 d
H9 H 1.014(2) 0.1053(17) -0.0508(9) 0.024(5) Uiso 1 1 d
H10 H 0.736(2) 0.1841(17) -0.0415(9) 0.026(5) Uiso 1 1 d

loop_
_atom_site_aniso_label
_atom_site_aniso_U_11
_atom_site_aniso_U_22
_atom_site_aniso_U_33
_atom_site_aniso_U_23
_atom_site_aniso_U_13
_atom_site_aniso_U_12
F1 0.0312(6) 0.0360(5) 0.0370(5) 0.0017(5) 0.0003(4) 0.0095(4)
O1 0.0235(7) 0.0184(5) 0.0317(6) -0.0047(4) 0.0071(5) 0.0055(5)
O2 0.0219(6) 0.0172(5) 0.0306(6) 0.0067(5) -0.0056(5) 0.0050(5)
O3 0.0292(7) 0.0157(5) 0.0356(6) 0.0077(5) 0.0049(5) 0.0018(5)
O4 0.0185(7) 0.0257(6) 0.0443(7) 0.0024(5) 0.0089(5) -0.0087(5)
O5 0.0145(6) 0.0295(6) 0.0392(6) -0.0026(5) 0.0071(5) -0.0035(5)
O6 0.0160(6) 0.0421(7) 0.0439(7) 0.0157(6) -0.0113(5) -0.0029(6)
O7 0.0203(7) 0.0306(6) 0.0431(7) -0.0042(5) -0.0083(5) -0.0096(5)
O8 0.0302(7) 0.0170(5) 0.0385(6) -0.0067(5) -0.0018(5) -0.0017(5)
N1 0.0145(6) 0.0118(5) 0.0182(6) 0.0006(5) 0.0001(5) 0.0037(4)
N2 0.0138(6) 0.0110(5) 0.0284(7) -0.0006(5) 0.0014(6) 0.0008(4)
N3 0.0135(7) 0.0132(6) 0.0191(6) 0.0013(5) 0.0016(5) -0.0013(5)
N4 0.0223(8) 0.0168(6) 0.0218(6) 0.0003(5) 0.0032(5) -0.0037(6)
N5 0.0100(6) 0.0213(6) 0.0257(6) 0.0009(6) -0.0013(5) 0.0003(5)
N6 0.0124(6) 0.0145(6) 0.0392(8) 0.0026(6) -0.0016(6) -0.0011(5)
N7 0.0147(7) 0.0132(6) 0.0189(6) -0.0004(5) -0.0036(5) -0.0034(5)
N8 0.0215(8) 0.0196(6) 0.0236(6) -0.0014(5) -0.0024(5) -0.0052(6)
N9 0.0288(9) 0.0329(8) 0.0271(7) 0.0066(6) -0.0033(7) 0.0023(8)
C1 0.0136(8) 0.0134(7) 0.0156(7) -0.0005(6) 0.0001(5) -0.0003(6)
C2 0.0127(8) 0.0142(7) 0.0231(8) -0.0019(6) 0.0011(6) -0.0005(6)
C3 0.0150(8) 0.0156(7) 0.0225(7) 0.0050(6) -0.0022(6) -0.0002(6)
C4 0.0156(8) 0.0126(7) 0.0166(7) -0.0001(6) 0.0010(6) -0.0013(6)
C5 0.0269(9) 0.0226(7) 0.0154(7) -0.0028(6) -0.0065(6) 0.0014(7)
C6 0.0293(9) 0.0214(8) 0.0187(7) 0.0018(6) -0.0042(6) -0.0064(7)
C7 0.0356(10) 0.0185(7) 0.0185(7) 0.0007(6) -0.0047(7) 0.0019(7)
C8 0.0272(9) 0.0254(8) 0.0186(7) -0.0031(6) -0.0035(7) 0.0034(7)
C9 0.0293(10) 0.0245(8) 0.0150(7) 0.0003(6) -0.0027(6) -0.0043(7)
C10 0.0325(10) 0.0171(7) 0.0171(7) 0.0010(6) -0.0055(6) 0.0005(7)

loop_
_atom_type_symbol
_atom_type_description
_atom_type_scat_dispersion_real
_atom_type_scat_dispersion_imag
_atom_type_scat_source
C C 0.0181 0.0091 'International Tables Vol C Tables 4.2.6.8 and 6.1.1.4'
H H 0.0000 0.0000 'International Tables Vol C Tables 4.2.6.8 and 6.1.1.4'
N N 0.0311 0.0180 'International Tables Vol C Tables 4.2.6.8 and 6.1.1.4'
O O 0.0492 0.0322 'International Tables Vol C Tables 4.2.6.8 and 6.1.1.4'
F F 0.0727 0.0534 'International Tables Vol C Tables 4.2.6.8 and 6.1.1.4'

loop_
_geom_angle_atom_site_label_1
_geom_angle_atom_site_label_2
_geom_angle_atom_site_label_3
_geom_angle
N2 N1 C1 119.22(11)
N2 N1 C4 118.60(11)
C1 N1 C4 119.57(11)
O1 N2 O2 124.56(11)
O1 N2 N1 117.75(11)
O2 N2 N1 117.69(11)
N4 N3 C1 117.47(12)
N4 N3 C2 118.71(12)
C1 N3 C2 123.82(12)
O4 N4 O3 125.30(13)
O4 N4 N3 117.66(13)
O3 N4 N3 117.05(13)
N6 N5 C3 119.57(12)
N6 N5 C2 119.17(12)
C3 N5 C2 121.26(11)
O5 N6 O6 125.16(13)
O5 N6 N5 117.65(13)
O6 N6 N5 117.17(13)
N8 N7 C4 117.10(12)
N8 N7 C3 117.65(12)
C4 N7 C3 124.65(12)
O8 N8 O7 125.74(13)
O8 N8 N7 117.17(13)
O7 N8 N7 117.09(13)
C5 N9 H1 116.0(15)
C5 N9 H2 118.3(15)
H1 N9 H2 108(2)
N1 C1 N3 111.31(11)
N1 C1 H1A 110.5(9)
N3 C1 H1A 105.0(10)
N1 C1 H1B 112.8(10)
N3 C1 H1B 109.7(11)
H1A C1 H1B 107.2(13)
N5 C2 N3 113.99(11)
N5 C2 H2A 107.3(8)
N3 C2 H2A 105.5(9)
N5 C2 H2B 108.4(9)
N3 C2 H2B 108.7(10)
H2A C2 H2B 113.1(12)
N5 C3 N7 113.06(12)
N5 C3 H3A 108.1(10)
N7 C3 H3A 108.7(10)
N5 C3 H3B 107.6(9)
N7 C3 H3B 107.4(9)
H3A C3 H3B 112.1(13)
N7 C4 N1 111.78(12)
N7 C4 H4A 110.4(10)
N1 C4 H4A 110.7(10)
N7 C4 H4B 104.9(10)
N1 C4 H4B 109.3(10)
H4A C4 H4B 109.5(14)
N9 C5 C10 120.97(15)
N9 C5 C6 120.54(16)
C10 C5 C6 118.38(15)
C7 C6 C5 120.95(16)
C7 C6 H6 118.5(11)
C5 C6 H6 120.6(11)
C8 C7 C6 118.76(15)
C8 C7 H7 121.3(12)
C6 C7 H7 119.9(12)
F1 C8 C7 119.16(14)
F1 C8 C9 118.58(15)
C7 C8 C9 122.25(16)
C8 C9 C10 118.43(16)
C8 C9 H9 121.0(11)
C10 C9 H9 120.6(11)
C9 C10 C5 121.22(15)
C9 C10 H10 119.2(11)
C5 C10 H10 119.6(11)

loop_
_geom_bond_atom_site_label_1
_geom_bond_atom_site_label_2
_geom_bond_distance
F1 C8 1.371(2)
O1 N2 1.2254(16)
O2 N2 1.2267(16)
O3 N4 1.2302(17)
O4 N4 1.2264(17)
O5 N6 1.2184(17)
O6 N6 1.2230(17)
O7 N8 1.2303(18)
O8 N8 1.2251(17)
N1 N2 1.3763(15)
N1 C1 1.4536(17)
N1 C4 1.4617(18)
N3 N4 1.3634(17)
N3 C1 1.4546(19)
N3 C2 1.4581(18)
N5 N6 1.3862(16)
N5 C3 1.450(2)
N5 C2 1.4517(19)
N7 N8 1.3659(17)
N7 C4 1.4521(19)
N7 C3 1.4581(19)
N9 C5 1.391(2)
N9 H1 0.82(2)
N9 H2 0.85(2)
C1 H1A 0.955(16)
C1 H1B 0.936(17)
C2 H2A 0.981(15)
C2 H2B 0.947(16)
C3 H3A 0.952(17)
C3 H3B 0.957(16)
C4 H4A 0.973(17)
C4 H4B 0.936(17)
C5 C10 1.399(2)
C5 C6 1.401(2)
C6 C7 1.384(2)
C6 H6 0.897(18)
C7 C8 1.379(2)
C7 H7 0.96(2)
C8 C9 1.383(2)
C9 C10 1.384(2)
C9 H9 0.925(19)
C10 H10 0.970(19)

loop_
_geom_torsion_atom_site_label_1
_geom_torsion_atom_site_label_2
_geom_torsion_atom_site_label_3
_geom_torsion_atom_site_label_4
_geom_torsion
C1 N1 N2 O1 170.81(12)
C4 N1 N2 O1 9.22(17)
C1 N1 N2 O2 -10.01(17)
C4 N1 N2 O2 -171.60(12)
C1 N3 N4 O4 175.87(13)
C2 N3 N4 O4 -3.40(19)
C1 N3 N4 O3 -3.96(18)
C2 N3 N4 O3 176.77(12)
C3 N5 N6 O5 -173.84(12)
C2 N5 N6 O5 6.64(18)
C3 N5 N6 O6 7.48(18)
C2 N5 N6 O6 -172.04(12)
C4 N7 N8 O8 5.33(18)
C3 N7 N8 O8 176.85(12)
C4 N7 N8 O7 -174.14(13)
C3 N7 N8 O7 -2.62(19)
N2 N1 C1 N3 124.36(12)
C4 N1 C1 N3 -74.23(15)
N4 N3 C1 N1 -78.53(15)
C2 N3 C1 N1 100.70(15)
N6 N5 C2 N3 -113.81(14)
C3 N5 C2 N3 66.67(16)
N4 N3 C2 N5 83.22(16)
C1 N3 C2 N5 -96.01(15)
N6 N5 C3 N7 112.21(14)
C2 N5 C3 N7 -68.28(16)
N8 N7 C3 N5 -72.09(16)
C4 N7 C3 N5 98.73(16)
N8 N7 C4 N1 72.87(15)
C3 N7 C4 N1 -98.00(15)
N2 N1 C4 N7 -126.99(12)
C1 N1 C4 N7 71.48(15)
N9 C5 C6 C7 -176.76(14)
C10 C5 C6 C7 -0.5(2)
C5 C6 C7 C8 0.7(2)
C6 C7 C8 F1 179.84(13)
C6 C7 C8 C9 -0.8(2)
F1 C8 C9 C10 -179.86(13)
C7 C8 C9 C10 0.8(2)
C8 C9 C10 C5 -0.6(2)
N9 C5 C10 C9 176.72(14)
C6 C5 C10 C9 0.5(2)
